data_2020597
loop_
_publ_author_name
'Fujisawa, Kiyoshi'
'Kuboniwa, Ayaka'
'Kiss, Mercedesz'
'Szilagyi, Robert K.'

_publ_section_title
;
 Mono- and binuclear
 tris(3-<i>tert</i>-butyl-2-sulfanylidene-1<i>H</i>-imidazol-1-yl)hydroborate
 bismuth(III) dichloride complexes: a soft scorpionate ligand can
 coordinate to <i>p</i>-block elements
;
_journal_coeditor_code YP3123
_journal_issue 11
_journal_name_full 'Acta Crystallographica Section C'
_journal_page_first 768
_journal_page_last 776
_journal_paper_doi 10.1107/S2053229616010615
_journal_volume 72
_journal_year 2016
_chemical_formula_iupac '[Bi2 (C21 H34 B N6 S3)2 Cl4]'
_chemical_formula_moiety 'C42 H68 B2 Bi2 Cl4 N12 S6'
_chemical_formula_sum 'C42 H68 B2 Bi2 Cl4 N12 S6'
_chemical_formula_weight 1514.83
_chemical_name_systematic
;
Di-\m-chlorido-bis{chlorido[tris(3-<i>tert</i>-butyl-2-sulfanylidene-1<i>H</i>-\
imidazol-1-yl-\k<i>S</i>)hydroborato]bismuth(III)}
;
_space_group_crystal_system triclinic
_space_group_IT_number 2
_space_group_name_Hall '-P 1'
_space_group_name_H-M_alt 'P -1'
_symmetry_space_group_name_Hall '-P 1'
_symmetry_space_group_name_H-M 'P -1'
_atom_sites_solution_hydrogens geom
_atom_sites_solution_primary direct
_atom_sites_solution_secondary difmap
_cell_angle_alpha 95.125(4)
_cell_angle_beta 91.947(4)
_cell_angle_gamma 99.549(3)
_cell_formula_units_Z 1
_cell_length_a 10.8009(11)
_cell_length_b 11.3698(14)
_cell_length_c 11.8690(13)
_cell_measurement_reflns_used 6052
_cell_measurement_temperature 179
_cell_measurement_theta_max 27.50
_cell_measurement_theta_min 3.00
_cell_volume 1429.9(3)
_computing_cell_refinement
;
CrystalClear-SM Expert (Rigaku, 2013)
;
_computing_data_collection
;
CrystalClear-SM Expert (Rigaku, 2013)
;
_computing_data_reduction
;
CrystalClear-SM Expert (Rigaku, 2013)
;
_computing_molecular_graphics
;
CrystalStructure (Rigaku, 2015)
;
_computing_publication_material
;
CrystalStructure (Rigaku, 2015)
;
_computing_structure_refinement
;
SHELXL2014 (Sheldrick, 2015)
;
_computing_structure_solution
;
Il Milione (Burla <i>et al.</i>,  2007)
;
_diffrn_ambient_temperature 179
_diffrn_detector_area_resol_mean 5.814
_diffrn_measured_fraction_theta_full 0.997
_diffrn_measured_fraction_theta_max 0.928
_diffrn_measurement_device_type 'Rigaku XtaLAB P200'
_diffrn_measurement_method \w
_diffrn_radiation_type 'Mo K\a'
_diffrn_radiation_wavelength 0.71075
_diffrn_reflns_av_R_equivalents 0.0339
_diffrn_reflns_limit_h_max 14
_diffrn_reflns_limit_h_min -14
_diffrn_reflns_limit_k_max 14
_diffrn_reflns_limit_k_min -14
_diffrn_reflns_limit_l_max 15
_diffrn_reflns_limit_l_min -14
_diffrn_reflns_number 39709
_diffrn_reflns_theta_full 25.242
_diffrn_reflns_theta_max 27.526
_diffrn_reflns_theta_min 3.011
_diffrn_standards_number 0
_exptl_absorpt_coefficient_mu 6.582
_exptl_absorpt_correction_T_max 0.373
_exptl_absorpt_correction_T_min 0.270
_exptl_absorpt_correction_type numerical
_exptl_absorpt_process_details
;
(NUMABS; Rigaku, 1999)
;
_exptl_crystal_colour orange
_exptl_crystal_density_diffrn 1.759
_exptl_crystal_density_method 'not measured'
_exptl_crystal_description block
_exptl_crystal_F_000 744.00
_exptl_crystal_size_max 0.230
_exptl_crystal_size_mid 0.150
_exptl_crystal_size_min 0.150
_refine_diff_density_max 0.59
_refine_diff_density_min -0.85
_refine_ls_extinction_method none
_refine_ls_goodness_of_fit_ref 1.043
_refine_ls_hydrogen_treatment constr
_refine_ls_number_parameters 307
_refine_ls_number_reflns 6115
_refine_ls_number_restraints 0
_refine_ls_R_factor_all 0.0140
_refine_ls_R_factor_gt 0.0132
_refine_ls_shift/su_max 0.001
_refine_ls_structure_factor_coef Fsqd
_refine_ls_weighting_details 'w = 1/[\s^2^(Fo^2^)+(0.0190P)^2^] where P=(Fo^2^+2Fc^2^)/3'
_refine_ls_weighting_scheme calc
_refine_ls_wR_factor_gt 0.0331
_refine_ls_wR_factor_ref 0.0332
_reflns_number_gt 5816
_reflns_number_total 6115
_reflns_threshold_expression F^2^>2.0\s(F^2^)
_cod_data_source_file yp3123sup1.cif
_cod_data_source_block BiTmClm-Cl2
_cod_depositor_comments 'Adding full bibliography for 2020596--2020597.cif.'
_cod_database_code 2020597
_cod_database_fobs_code 2020597
_shelxl_version_number 2.014

loop_
_space_group_symop_id
_space_group_symop_operation_xyz
1 +X,+Y,+Z
2 -X,-Y,-Z

loop_
_atom_site_type_symbol
_atom_site_label
_atom_site_fract_x
_atom_site_fract_y
_atom_site_fract_z
_atom_site_U_iso_or_equiv
_atom_site_adp_type
_atom_site_calc_flag
_atom_site_occupancy
Bi Bi1 0.39969(2) 0.41301(2) 0.85362(2) 0.01774(3) Uani d 1
Cl Cl1 0.37944(5) 0.61914(5) 1.01595(4) 0.03186(11) Uani d 1
Cl Cl2 0.54822(4) 0.56134(4) 0.74438(5) 0.02943(11) Uani d 1
S S1 0.18081(4) 0.26572(4) 0.93598(4) 0.02185(10) Uani d 1
S S2 0.45110(4) 0.20689(4) 0.74473(4) 0.01891(9) Uani d 1
S S3 0.24933(4) 0.44487(4) 0.67720(4) 0.02081(10) Uani d 1
N N1 0.22072(14) 0.03193(13) 0.93270(12) 0.0190(3) Uani d 1
N N2 0.16688(14) 0.08266(13) 0.76597(12) 0.0181(3) Uani d 1
N N3 0.43753(14) 0.20501(13) 0.51162(12) 0.0184(3) Uani d 1
N N4 0.25221(14) 0.17310(13) 0.58613(12) 0.0190(3) Uani d 1
N N5 0.00025(13) 0.41876(13) 0.73377(13) 0.0206(3) Uani d 1
N N6 0.06462(13) 0.24855(13) 0.68614(12) 0.0189(3) Uani d 1
C C1 0.3749(2) 0.1261(2) 1.08680(19) 0.0363(5) Uani d 1
H H1A 0.3979 0.1279 1.1676 0.044 Uiso calc 1
H H1B 0.4434 0.1038 1.0420 0.044 Uiso calc 1
H H1C 0.3598 0.2055 1.0700 0.044 Uiso calc 1
C C2 0.1451(2) 0.06199(19) 1.12597(17) 0.0303(5) Uani d 1
H H2A 0.1674 0.0635 1.2069 0.036 Uiso calc 1
H H2B 0.1258 0.1402 1.1099 0.036 Uiso calc 1
H H2C 0.0713 0.0000 1.1053 0.036 Uiso calc 1
C C3 0.2806(2) -0.0901(2) 1.08051(18) 0.0344(5) Uani d 1
H H3A 0.3033 -0.0900 1.1612 0.041 Uiso calc 1
H H3B 0.2047 -0.1495 1.0601 0.041 Uiso calc 1
H H3C 0.3497 -0.1103 1.0354 0.041 Uiso calc 1
C C4 0.25550(17) 0.03418(17) 1.05699(15) 0.0231(4) Uani d 1
C C5 0.19061(16) 0.12427(15) 0.87656(15) 0.0174(4) Uani d 1
C C6 0.21619(19) -0.06658(16) 0.85467(16) 0.0250(4) Uani d 1
H H6 0.2336 -0.1429 0.8703 0.030 Uiso calc 1
C C7 0.18299(18) -0.03572(16) 0.75342(16) 0.0237(4) Uani d 1
H H7 0.1723 -0.0865 0.6845 0.028 Uiso calc 1
C C8 0.6337(2) 0.35132(18) 0.54280(18) 0.0300(5) Uani d 1
H H8A 0.7244 0.3657 0.5323 0.036 Uiso calc 1
H H8B 0.5942 0.4089 0.5036 0.036 Uiso calc 1
H H8C 0.6187 0.3610 0.6238 0.036 Uiso calc 1
C C9 0.63882(18) 0.13017(18) 0.54876(17) 0.0268(4) Uani d 1
H H9A 0.7292 0.1440 0.5368 0.032 Uiso calc 1
H H9B 0.6254 0.1357 0.6302 0.032 Uiso calc 1
H H9C 0.6010 0.0502 0.5142 0.032 Uiso calc 1
C C10 0.59799(19) 0.21018(19) 0.36664(16) 0.0287(4) Uani d 1
H H10A 0.6883 0.2227 0.3543 0.034 Uiso calc 1
H H10B 0.5595 0.1293 0.3351 0.034 Uiso calc 1
H H10C 0.5591 0.2693 0.3291 0.034 Uiso calc 1
C C11 0.57765(17) 0.22470(17) 0.49425(15) 0.0216(4) Uani d 1
C C12 0.37782(16) 0.19445(15) 0.61077(14) 0.0170(3) Uani d 1
C C13 0.34632(18) 0.19420(18) 0.42468(16) 0.0241(4) Uani d 1
H H13 0.3609 0.1999 0.3467 0.029 Uiso calc 1
C C14 0.23349(18) 0.17415(18) 0.47038(15) 0.0243(4) Uani d 1
H H14 0.1543 0.1627 0.4300 0.029 Uiso calc 1
C C15 0.0832(2) 0.6027(2) 0.8588(2) 0.0394(5) Uani d 1
H H15A 0.0791 0.6879 0.8752 0.047 Uiso calc 1
H H15B 0.0593 0.5604 0.9252 0.047 Uiso calc 1
H H15C 0.1691 0.5935 0.8405 0.047 Uiso calc 1
C C16 0.0232(2) 0.61294(19) 0.6516(2) 0.0388(5) Uani d 1
H H16A 0.0189 0.6983 0.6667 0.047 Uiso calc 1
H H16B 0.1079 0.6038 0.6294 0.047 Uiso calc 1
H H16C -0.0380 0.5771 0.5901 0.047 Uiso calc 1
C C17 -0.1409(2) 0.5614(2) 0.7884(2) 0.0424(6) Uani d 1
H H17A -0.1470 0.6462 0.8046 0.051 Uiso calc 1
H H17B -0.1991 0.5261 0.7245 0.051 Uiso calc 1
H H17C -0.1626 0.5191 0.8553 0.051 Uiso calc 1
C C18 -0.00674(17) 0.55006(17) 0.75832(18) 0.0262(4) Uani d 1
C C19 0.10116(16) 0.36878(16) 0.70073(15) 0.0182(4) Uani d 1
C C20 -0.09990(17) 0.32700(18) 0.74195(17) 0.0263(4) Uani d 1
H H20 -0.1817 0.3358 0.7646 0.032 Uiso calc 1
C C21 -0.06013(17) 0.22343(17) 0.71200(17) 0.0250(4) Uani d 1
H H21 -0.1095 0.1458 0.7091 0.030 Uiso calc 1
B B1 0.13545(19) 0.14250(19) 0.65828(17) 0.0199(4) Uani d 1
H H1 0.0750 0.0805 0.6102 0.024 Uiso calc 1

loop_
_atom_site_aniso_label
_atom_site_aniso_U_11
_atom_site_aniso_U_22
_atom_site_aniso_U_33
_atom_site_aniso_U_12
_atom_site_aniso_U_13
_atom_site_aniso_U_23
Bi1 0.01588(4) 0.01547(4) 0.02072(4) 0.00196(3) -0.00091(3) -0.00250(3)
Cl1 0.0333(3) 0.0311(3) 0.0322(3) 0.0143(2) -0.0045(2) -0.0054(2)
Cl2 0.0192(2) 0.0237(2) 0.0458(3) 0.00227(18) 0.0058(2) 0.0070(2)
S1 0.0284(2) 0.0156(2) 0.0213(2) 0.00477(18) 0.00527(19) -0.00240(18)
S2 0.0203(2) 0.0211(2) 0.0155(2) 0.00582(18) -0.00146(17) -0.00098(17)
S3 0.0129(2) 0.0214(2) 0.0285(2) 0.00180(17) 0.00229(18) 0.00610(19)
N1 0.0211(8) 0.0175(8) 0.0191(8) 0.0043(6) 0.0044(6) 0.0016(6)
N2 0.0201(8) 0.0158(7) 0.0181(8) 0.0032(6) 0.0033(6) -0.0007(6)
N3 0.0189(7) 0.0209(8) 0.0164(7) 0.0070(6) 0.0012(6) 0.0006(6)
N4 0.0192(7) 0.0214(8) 0.0167(7) 0.0060(6) -0.0002(6) -0.0003(6)
N5 0.0128(7) 0.0205(8) 0.0280(8) 0.0025(6) 0.0004(6) 0.0003(6)
N6 0.0147(7) 0.0192(8) 0.0225(8) 0.0020(6) 0.0007(6) 0.0026(6)
C1 0.0299(11) 0.0471(14) 0.0296(12) -0.0004(10) -0.0033(9) 0.0063(10)
C2 0.0334(11) 0.0360(12) 0.0245(10) 0.0101(9) 0.0109(9) 0.0074(9)
C3 0.0416(12) 0.0369(12) 0.0303(11) 0.0172(10) 0.0049(9) 0.0126(9)
C4 0.0243(10) 0.0261(10) 0.0198(9) 0.0057(8) 0.0026(8) 0.0047(8)
C5 0.0156(8) 0.0153(9) 0.0208(9) 0.0011(7) 0.0045(7) 0.0003(7)
C6 0.0319(11) 0.0150(9) 0.0292(11) 0.0067(8) 0.0057(8) 0.0007(8)
C7 0.0293(10) 0.0159(9) 0.0249(10) 0.0033(8) 0.0057(8) -0.0045(8)
C8 0.0295(11) 0.0245(10) 0.0340(12) -0.0007(8) 0.0105(9) -0.0006(9)
C9 0.0199(9) 0.0291(11) 0.0329(11) 0.0080(8) 0.0010(8) 0.0033(9)
C10 0.0265(10) 0.0378(12) 0.0246(10) 0.0134(9) 0.0075(8) 0.0013(9)
C11 0.0195(9) 0.0244(10) 0.0218(10) 0.0058(8) 0.0044(7) 0.0011(8)
C12 0.0191(9) 0.0144(8) 0.0177(9) 0.0051(7) 0.0002(7) -0.0013(7)
C13 0.0262(10) 0.0325(11) 0.0153(9) 0.0095(8) 0.0001(8) 0.0027(8)
C14 0.0241(10) 0.0336(11) 0.0159(9) 0.0091(8) -0.0034(7) -0.0001(8)
C15 0.0335(12) 0.0329(12) 0.0480(14) 0.0044(10) -0.0063(10) -0.0128(10)
C16 0.0380(12) 0.0279(12) 0.0550(15) 0.0147(10) 0.0028(11) 0.0102(10)
C17 0.0238(11) 0.0320(12) 0.0696(17) 0.0077(9) 0.0081(11) -0.0139(11)
C18 0.0180(9) 0.0203(10) 0.0397(12) 0.0050(7) 0.0001(8) -0.0035(8)
C19 0.0137(8) 0.0215(9) 0.0191(9) 0.0028(7) -0.0004(7) 0.0018(7)
C20 0.0122(9) 0.0283(10) 0.0377(12) 0.0010(8) 0.0043(8) 0.0022(9)
C21 0.0149(9) 0.0235(10) 0.0351(11) -0.0014(7) 0.0016(8) 0.0043(8)
B1 0.0191(10) 0.0196(10) 0.0195(10) 0.0015(8) -0.0012(8) -0.0015(8)

loop_
_atom_type_symbol
_atom_type_description
_atom_type_scat_dispersion_real
_atom_type_scat_dispersion_imag
_atom_type_scat_source
C C 0.0033 0.0016
;
International Tables for Crystallography
(Vol. C, Tables 4.2.6.8 and 6.1.1.4)
;
H H 0.0000 0.0000
;
International Tables for Crystallography
(Vol. C, Table 6.1.1.4)
;
B B 0.0013 0.0007
;
International Tables for Crystallography
(Vol. C, Tables 4.2.6.8 and 6.1.1.4)
;
Bi Bi -4.1077 10.2566
;
International Tables for Crystallography
(Vol. C, Tables 4.2.6.8 and 6.1.1.4)
;
Cl Cl 0.1484 0.1585
;
International Tables for Crystallography
(Vol. C, Tables 4.2.6.8 and 6.1.1.4)
;
N N 0.0061 0.0033
;
International Tables for Crystallography
(Vol. C, Tables 4.2.6.8 and 6.1.1.4)
;
S S 0.1246 0.1234
;
International Tables for Crystallography
(Vol. C, Tables 4.2.6.8 and 6.1.1.4)
;

loop_
_geom_angle_atom_site_label_1
_geom_angle_atom_site_label_2
_geom_angle_atom_site_label_3
_geom_angle_site_symmetry_1
_geom_angle_site_symmetry_3
_geom_angle
Cl2 Bi1 S3 . . 77.787(16)
Cl2 Bi1 S2 . . 97.312(17)
S3 Bi1 S2 . . 91.074(15)
Cl2 Bi1 Cl1 . 2_667 87.108(17)
S3 Bi1 Cl1 . 2_667 160.787(15)
S2 Bi1 Cl1 . 2_667 79.020(15)
Cl2 Bi1 S1 . . 164.283(15)
S3 Bi1 S1 . . 86.949(15)
S2 Bi1 S1 . . 86.582(15)
Cl1 Bi1 S1 2_667 . 108.598(16)
Cl2 Bi1 Cl1 . . 86.939(18)
S3 Bi1 Cl1 . . 102.541(15)
S2 Bi1 Cl1 . . 166.327(14)
Cl1 Bi1 Cl1 2_667 . 88.262(15)
S1 Bi1 Cl1 . . 92.814(16)
Bi1 Cl1 Bi1 2_667 . 91.738(15)
C5 S1 Bi1 . . 103.01(6)
C12 S2 Bi1 . . 105.95(6)
C19 S3 Bi1 . . 106.11(6)
C5 N1 C6 . . 108.04(15)
C5 N1 C4 . . 127.44(15)
C6 N1 C4 . . 124.51(14)
C5 N2 C7 . . 108.25(14)
C5 N2 B1 . . 133.29(15)
C7 N2 B1 . . 118.34(15)
C12 N3 C13 . . 107.79(14)
C12 N3 C11 . . 128.24(14)
C13 N3 C11 . . 123.97(14)
C12 N4 C14 . . 107.80(15)
C12 N4 B1 . . 133.49(15)
C14 N4 B1 . . 118.60(15)
C19 N5 C20 . . 108.11(15)
C19 N5 C18 . . 127.96(15)
C20 N5 C18 . . 123.93(15)
C19 N6 C21 . . 107.90(15)
C19 N6 B1 . . 133.39(15)
C21 N6 B1 . . 118.46(15)
C4 C1 H1A . . 109.5
C4 C1 H1B . . 109.5
H1A C1 H1B . . 109.5
C4 C1 H1C . . 109.5
H1A C1 H1C . . 109.5
H1B C1 H1C . . 109.5
C4 C2 H2A . . 109.5
C4 C2 H2B . . 109.5
H2A C2 H2B . . 109.5
C4 C2 H2C . . 109.5
H2A C2 H2C . . 109.5
H2B C2 H2C . . 109.5
C4 C3 H3A . . 109.5
C4 C3 H3B . . 109.5
H3A C3 H3B . . 109.5
C4 C3 H3C . . 109.5
H3A C3 H3C . . 109.5
H3B C3 H3C . . 109.5
N1 C4 C1 . . 109.13(15)
N1 C4 C3 . . 108.54(16)
C1 C4 C3 . . 109.24(17)
N1 C4 C2 . . 109.24(15)
C1 C4 C2 . . 112.29(18)
C3 C4 C2 . . 108.33(16)
N2 C5 N1 . . 107.40(15)
N2 C5 S1 . . 126.30(13)
N1 C5 S1 . . 126.29(14)
C7 C6 N1 . . 107.97(16)
C7 C6 H6 . . 126.0
N1 C6 H6 . . 126.0
C6 C7 N2 . . 108.34(16)
C6 C7 H7 . . 125.8
N2 C7 H7 . . 125.8
C11 C8 H8A . . 109.5
C11 C8 H8B . . 109.5
H8A C8 H8B . . 109.5
C11 C8 H8C . . 109.5
H8A C8 H8C . . 109.5
H8B C8 H8C . . 109.5
C11 C9 H9A . . 109.5
C11 C9 H9B . . 109.5
H9A C9 H9B . . 109.5
C11 C9 H9C . . 109.5
H9A C9 H9C . . 109.5
H9B C9 H9C . . 109.5
C11 C10 H10A . . 109.5
C11 C10 H10B . . 109.5
H10A C10 H10B . . 109.5
C11 C10 H10C . . 109.5
H10A C10 H10C . . 109.5
H10B C10 H10C . . 109.5
N3 C11 C8 . . 108.35(15)
N3 C11 C9 . . 110.42(14)
C8 C11 C9 . . 112.19(16)
N3 C11 C10 . . 108.72(15)
C8 C11 C10 . . 109.60(16)
C9 C11 C10 . . 107.50(15)
N4 C12 N3 . . 108.17(15)
N4 C12 S2 . . 126.23(13)
N3 C12 S2 . . 125.59(13)
C14 C13 N3 . . 107.74(16)
C14 C13 H13 . . 126.1
N3 C13 H13 . . 126.1
C13 C14 N4 . . 108.45(16)
C13 C14 H14 . . 125.8
N4 C14 H14 . . 125.8
C18 C15 H15A . . 109.5
C18 C15 H15B . . 109.5
H15A C15 H15B . . 109.5
C18 C15 H15C . . 109.5
H15A C15 H15C . . 109.5
H15B C15 H15C . . 109.5
C18 C16 H16A . . 109.5
C18 C16 H16B . . 109.5
H16A C16 H16B . . 109.5
C18 C16 H16C . . 109.5
H16A C16 H16C . . 109.5
H16B C16 H16C . . 109.5
C18 C17 H17A . . 109.5
C18 C17 H17B . . 109.5
H17A C17 H17B . . 109.5
C18 C17 H17C . . 109.5
H17A C17 H17C . . 109.5
H17B C17 H17C . . 109.5
N5 C18 C15 . . 109.08(15)
N5 C18 C16 . . 108.88(16)
C15 C18 C16 . . 112.63(18)
N5 C18 C17 . . 108.47(16)
C15 C18 C17 . . 109.27(18)
C16 C18 C17 . . 108.43(17)
N6 C19 N5 . . 107.98(15)
N6 C19 S3 . . 125.53(13)
N5 C19 S3 . . 126.47(14)
C21 C20 N5 . . 107.37(16)
C21 C20 H20 . . 126.3
N5 C20 H20 . . 126.3
C20 C21 N6 . . 108.63(16)
C20 C21 H21 . . 125.7
N6 C21 H21 . . 125.7
N6 B1 N2 . . 111.95(15)
N6 B1 N4 . . 114.25(15)
N2 B1 N4 . . 112.26(14)
N6 B1 H1 . . 105.9
N2 B1 H1 . . 105.9
N4 B1 H1 . . 105.9

loop_
_geom_bond_atom_site_label_1
_geom_bond_atom_site_label_2
_geom_bond_site_symmetry_2
_geom_bond_distance
Bi1 Cl2 . 2.5949(5)
Bi1 S3 . 2.6931(5)
Bi1 S2 . 2.7222(5)
Bi1 Cl1 2_667 2.8915(5)
Bi1 S1 . 2.9128(5)
Bi1 Cl1 . 2.9401(6)
Cl1 Bi1 2_667 2.8915(5)
S1 C5 . 1.7188(18)
S2 C12 . 1.7354(18)
S3 C19 . 1.7326(18)
N1 C5 . 1.369(2)
N1 C6 . 1.381(2)
N1 C4 . 1.507(2)
N2 C5 . 1.356(2)
N2 C7 . 1.381(2)
N2 B1 . 1.554(2)
N3 C12 . 1.366(2)
N3 C13 . 1.385(2)
N3 C11 . 1.517(2)
N4 C12 . 1.355(2)
N4 C14 . 1.383(2)
N4 B1 . 1.558(2)
N5 C19 . 1.364(2)
N5 C20 . 1.385(2)
N5 C18 . 1.510(2)
N6 C19 . 1.352(2)
N6 C21 . 1.381(2)
N6 B1 . 1.549(2)
C1 C4 . 1.529(3)
C1 H1A . 0.9800
C1 H1B . 0.9800
C1 H1C . 0.9800
C2 C4 . 1.529(3)
C2 H2A . 0.9800
C2 H2B . 0.9800
C2 H2C . 0.9800
C3 C4 . 1.529(3)
C3 H3A . 0.9800
C3 H3B . 0.9800
C3 H3C . 0.9800
C6 C7 . 1.336(3)
C6 H6 . 0.9500
C7 H7 . 0.9500
C8 C11 . 1.520(3)
C8 H8A . 0.9800
C8 H8B . 0.9800
C8 H8C . 0.9800
C9 C11 . 1.530(3)
C9 H9A . 0.9800
C9 H9B . 0.9800
C9 H9C . 0.9800
C10 C11 . 1.536(3)
C10 H10A . 0.9800
C10 H10B . 0.9800
C10 H10C . 0.9800
C13 C14 . 1.344(3)
C13 H13 . 0.9500
C14 H14 . 0.9500
C15 C18 . 1.525(3)
C15 H15A . 0.9800
C15 H15B . 0.9800
C15 H15C . 0.9800
C16 C18 . 1.528(3)
C16 H16A . 0.9800
C16 H16B . 0.9800
C16 H16C . 0.9800
C17 C18 . 1.527(3)
C17 H17A . 0.9800
C17 H17B . 0.9800
C17 H17C . 0.9800
C20 C21 . 1.342(3)
C20 H20 . 0.9500
C21 H21 . 0.9500
B1 H1 . 1.0000

loop_
_geom_torsion_atom_site_label_1
_geom_torsion_atom_site_label_2
_geom_torsion_atom_site_label_3
_geom_torsion_atom_site_label_4
_geom_torsion
C5 N1 C4 C1 -61.3(2)
C6 N1 C4 C1 117.48(19)
C5 N1 C4 C3 179.70(17)
C6 N1 C4 C3 -1.5(2)
C5 N1 C4 C2 61.8(2)
C6 N1 C4 C2 -119.41(19)
C7 N2 C5 N1 -0.31(19)
B1 N2 C5 N1 -176.07(17)
C7 N2 C5 S1 -178.81(13)
B1 N2 C5 S1 5.4(3)
C6 N1 C5 N2 0.53(19)
C4 N1 C5 N2 179.50(15)
C6 N1 C5 S1 179.03(14)
C4 N1 C5 S1 -2.0(3)
Bi1 S1 C5 N2 -72.74(15)
Bi1 S1 C5 N1 109.03(15)
C5 N1 C6 C7 -0.6(2)
C4 N1 C6 C7 -179.56(16)
N1 C6 C7 N2 0.4(2)
C5 N2 C7 C6 0.0(2)
B1 N2 C7 C6 176.46(16)
C12 N3 C11 C8 -70.0(2)
C13 N3 C11 C8 110.14(19)
C12 N3 C11 C9 53.2(2)
C13 N3 C11 C9 -126.62(18)
C12 N3 C11 C10 170.92(16)
C13 N3 C11 C10 -8.9(2)
C14 N4 C12 N3 -1.89(19)
B1 N4 C12 N3 174.02(17)
C14 N4 C12 S2 177.92(14)
B1 N4 C12 S2 -6.2(3)
C13 N3 C12 N4 2.19(19)
C11 N3 C12 N4 -177.66(15)
C13 N3 C12 S2 -177.62(13)
C11 N3 C12 S2 2.5(3)
Bi1 S2 C12 N4 -68.38(16)
Bi1 S2 C12 N3 111.39(14)
C12 N3 C13 C14 -1.6(2)
C11 N3 C13 C14 178.21(16)
N3 C13 C14 N4 0.5(2)
C12 N4 C14 C13 0.9(2)
B1 N4 C14 C13 -175.76(16)
C19 N5 C18 C15 -63.0(2)
C20 N5 C18 C15 117.0(2)
C19 N5 C18 C16 60.3(2)
C20 N5 C18 C16 -119.7(2)
C19 N5 C18 C17 178.08(18)
C20 N5 C18 C17 -1.9(3)
C21 N6 C19 N5 -0.84(19)
B1 N6 C19 N5 -174.81(17)
C21 N6 C19 S3 -179.12(14)
B1 N6 C19 S3 6.9(3)
C20 N5 C19 N6 1.25(19)
C18 N5 C19 N6 -178.75(16)
C20 N5 C19 S3 179.52(14)
C18 N5 C19 S3 -0.5(3)
Bi1 S3 C19 N6 -75.54(16)
Bi1 S3 C19 N5 106.49(15)
C19 N5 C20 C21 -1.2(2)
C18 N5 C20 C21 178.81(17)
N5 C20 C21 N6 0.7(2)
C19 N6 C21 C20 0.1(2)
B1 N6 C21 C20 175.12(16)
C19 N6 B1 N2 99.4(2)
C21 N6 B1 N2 -74.0(2)
C19 N6 B1 N4 -29.6(3)
C21 N6 B1 N4 156.96(16)
C5 N2 B1 N6 -29.7(3)
C7 N2 B1 N6 154.84(15)
C5 N2 B1 N4 100.3(2)
C7 N2 B1 N4 -75.1(2)
C12 N4 B1 N6 104.3(2)
C14 N4 B1 N6 -80.2(2)
C12 N4 B1 N2 -24.6(3)
C14 N4 B1 N2 150.95(16)
